data_2234434
loop_
_publ_author_name
'Zhong, Baoyun'
'Li, Shengli'
'Chen, Guifang'

_publ_section_title
;
 Triethylammonium (indane-1,2,3-trione
 1,2-dioximato-\k^2^<i>N</i>^1^,<i>O</i>^2^)(indane-1,2,3-trione 2-oximato
 1-oxime-\k^2^<i>N</i>^1^,<i>O</i>^2^)nickel(II)
;
_journal_coeditor_code VM2155
_journal_issue 4
_journal_name_full 'Acta Crystallographica Section E'
_journal_page_first m421
_journal_paper_doi 10.1107/S1600536812010458
_journal_volume 68
_journal_year 2012
_chemical_formula_iupac '(C6 H16 N) [Ni (C9 H4 N2 O3) (C9 H5 N2 O3)]'
_chemical_formula_moiety 'C6 H16 N +, C18 H9 N4 Ni O6 -'
_chemical_formula_sum 'C24 H25 N5 Ni O6'
_chemical_formula_weight 538.20
_chemical_name_systematic
;
Triethylammonium (indane-1,2,3-trione
1,2-dioximato-\k^2^<i>N</i>^1^,<i>O</i>^2^)(indane-1,2,3-trione 2-oximato
1-oxime-\k^2^<i>N</i>^1^,<i>O</i>^2^)nickel(II)
;
_space_group_IT_number 2
_symmetry_cell_setting triclinic
_symmetry_space_group_name_Hall '-P 1'
_symmetry_space_group_name_H-M 'P -1'
_atom_sites_solution_hydrogens geom
_atom_sites_solution_primary direct
_atom_sites_solution_secondary difmap
_audit_creation_method SHELXL-97
_cell_angle_alpha 80.785(6)
_cell_angle_beta 87.639(6)
_cell_angle_gamma 72.217(6)
_cell_formula_units_Z 2
_cell_length_a 9.710(5)
_cell_length_b 10.470(5)
_cell_length_c 12.156(6)
_cell_measurement_reflns_used 1572
_cell_measurement_temperature 298(2)
_cell_measurement_theta_max 21.3085
_cell_measurement_theta_min 2.7925
_cell_volume 1161.6(10)
_computing_cell_refinement 'SAINT (Siemens, 1996)'
_computing_data_collection 'SMART (Siemens, 1996)'
_computing_data_reduction 'SAINT (Siemens, 1996)'
_computing_molecular_graphics 'SHELXTL (Sheldrick, 2008)'
_computing_publication_material 'SHELXTL (Sheldrick, 2008)'
_computing_structure_refinement 'SHELXL97 (Sheldrick, 2008)'
_computing_structure_solution 'SHELXS97 (Sheldrick, 2008)'
_diffrn_ambient_temperature 298(2)
_diffrn_measured_fraction_theta_full 0.987
_diffrn_measured_fraction_theta_max 0.987
_diffrn_measurement_device_type 'Siemens SMART CCD area-detector'
_diffrn_measurement_method 'phi and omega scans'
_diffrn_radiation_monochromator graphite
_diffrn_radiation_source 'fine-focus sealed tube'
_diffrn_radiation_type MoK\a
_diffrn_radiation_wavelength 0.71073
_diffrn_reflns_av_R_equivalents 0.0271
_diffrn_reflns_av_sigmaI/netI 0.0719
_diffrn_reflns_limit_h_max 11
_diffrn_reflns_limit_h_min -7
_diffrn_reflns_limit_k_max 12
_diffrn_reflns_limit_k_min -9
_diffrn_reflns_limit_l_max 13
_diffrn_reflns_limit_l_min -14
_diffrn_reflns_number 6186
_diffrn_reflns_theta_full 25.02
_diffrn_reflns_theta_max 25.02
_diffrn_reflns_theta_min 2.46
_exptl_absorpt_coefficient_mu 0.888
_exptl_absorpt_correction_T_max 0.7583
_exptl_absorpt_correction_T_min 0.6908
_exptl_absorpt_correction_type multi-scan
_exptl_absorpt_process_details '(SADABS; Sheldrick, 1996)'
_exptl_crystal_colour green
_exptl_crystal_density_diffrn 1.539
_exptl_crystal_density_method 'not measured'
_exptl_crystal_description block
_exptl_crystal_F_000 560
_exptl_crystal_size_max 0.45
_exptl_crystal_size_mid 0.35
_exptl_crystal_size_min 0.33
_refine_diff_density_max 0.341
_refine_diff_density_min -0.268
_refine_ls_extinction_method none
_refine_ls_goodness_of_fit_ref 1.002
_refine_ls_hydrogen_treatment mixed
_refine_ls_matrix_type full
_refine_ls_number_parameters 332
_refine_ls_number_reflns 4073
_refine_ls_number_restraints 0
_refine_ls_restrained_S_all 1.002
_refine_ls_R_factor_all 0.0748
_refine_ls_R_factor_gt 0.0441
_refine_ls_shift/su_max 0.000
_refine_ls_shift/su_mean 0.000
_refine_ls_structure_factor_coef Fsqd
_refine_ls_weighting_details 'calc w=1/[\s^2^(Fo^2^)+(0.0150P)^2^+0.0000P] where P=(Fo^2^+2Fc^2^)/3'
_refine_ls_weighting_scheme calc
_refine_ls_wR_factor_gt 0.0684
_refine_ls_wR_factor_ref 0.0750
_reflns_number_gt 2650
_reflns_number_total 4073
_reflns_threshold_expression I>2sigma(I)
_cod_data_source_file vm2155.cif
_cod_data_source_block I
_cod_database_code 2234434
_cod_database_fobs_code 2234434

loop_
_symmetry_equiv_pos_as_xyz
'x, y, z'
'-x, -y, -z'

loop_
_atom_site_type_symbol
_atom_site_label
_atom_site_fract_x
_atom_site_fract_y
_atom_site_fract_z
_atom_site_U_iso_or_equiv
_atom_site_adp_type
_atom_site_calc_flag
_atom_site_refinement_flags
_atom_site_occupancy
_atom_site_symmetry_multiplicity
Ni Ni1 0.36828(5) 0.15590(4) 0.77300(3) 0.04715(15) Uani d . 1 1
N N1 0.4326(3) 0.0088(2) 0.69308(19) 0.0420(7) Uani d . 1 1
N N2 0.1501(3) 0.2012(3) 0.6025(2) 0.0552(8) Uani d . 1 1
N N3 0.5272(3) 0.1035(2) 0.8702(2) 0.0448(7) Uani d . 1 1
N N4 0.3108(3) 0.3589(3) 0.9226(2) 0.0561(8) Uani d . 1 1
N N5 -0.0031(3) 0.5196(2) 0.24499(19) 0.0427(7) Uani d . 1 1
H H5 -0.0878 0.5873 0.2293 0.051 Uiso calc R 1 1
O O1 0.5575(2) -0.09090(19) 0.71801(18) 0.0532(6) Uani d . 1 1
O O2 0.2013(2) 0.23611(19) 0.68845(17) 0.0577(6) Uani d . 1 1
O O3 0.0705(3) 0.0957(2) 0.41575(18) 0.0704(8) Uani d . 1 1
O O4 0.6413(2) -0.0075(2) 0.86314(18) 0.0608(7) Uani d . 1 1
H H4 0.603(3) -0.051(3) 0.791(3) 0.078(11) Uiso d . 1 1
O O5 0.2738(2) 0.3093(2) 0.83908(17) 0.0599(7) Uani d . 1 1
O O6 0.4210(2) 0.4371(2) 1.11162(18) 0.0663(7) Uani d . 1 1
C C1 0.3587(3) -0.0071(3) 0.6126(2) 0.0413(8) Uani d . 1 1
C C2 0.2244(4) 0.0886(3) 0.5700(2) 0.0459(9) Uani d . 1 1
C C3 0.1763(4) 0.0403(3) 0.4754(3) 0.0530(9) Uani d . 1 1
C C4 0.2861(4) -0.0905(3) 0.4650(3) 0.0503(9) Uani d . 1 1
C C5 0.3935(4) -0.1196(3) 0.5465(2) 0.0458(8) Uani d . 1 1
C C6 0.5076(4) -0.2386(3) 0.5533(3) 0.0591(10) Uani d . 1 1
H H6 0.5798 -0.2600 0.6071 0.071 Uiso calc R 1 1
C C7 0.5104(4) -0.3236(3) 0.4778(3) 0.0702(11) Uani d . 1 1
H H7 0.5856 -0.4045 0.4818 0.084 Uiso calc R 1 1
C C8 0.4065(5) -0.2942(4) 0.3965(3) 0.0729(12) Uani d . 1 1
H H8 0.4136 -0.3535 0.3457 0.087 Uiso calc R 1 1
C C9 0.2915(4) -0.1767(4) 0.3900(3) 0.0660(11) Uani d . 1 1
H H9 0.2195 -0.1565 0.3361 0.079 Uiso calc R 1 1
C C10 0.5401(3) 0.1702(3) 0.9481(2) 0.0417(8) Uani d . 1 1
C C11 0.4322(3) 0.2923(3) 0.9718(3) 0.0444(8) Uani d . 1 1
C C12 0.4829(4) 0.3399(3) 1.0668(3) 0.0472(9) Uani d . 1 1
C C13 0.6247(3) 0.2408(3) 1.0977(2) 0.0418(8) Uani d . 1 1
C C14 0.6586(3) 0.1395(3) 1.0295(2) 0.0413(8) Uani d . 1 1
C C15 0.7877(3) 0.0347(3) 1.0470(2) 0.0508(9) Uani d . 1 1
H H15 0.8124 -0.0335 1.0027 0.061 Uiso calc R 1 1
C C16 0.8782(4) 0.0341(3) 1.1312(3) 0.0564(9) Uani d . 1 1
H H16 0.9649 -0.0357 1.1434 0.068 Uiso calc R 1 1
C C17 0.8443(4) 0.1341(3) 1.1983(3) 0.0579(10) Uani d . 1 1
H H17 0.9080 0.1317 1.2542 0.069 Uiso calc R 1 1
C C18 0.7154(4) 0.2375(3) 1.1818(3) 0.0528(9) Uani d . 1 1
H H18 0.6904 0.3043 1.2274 0.063 Uiso calc R 1 1
C C19 0.0059(4) 0.4224(3) 0.1653(2) 0.0528(9) Uani d . 1 1
H H19A -0.0805 0.3938 0.1728 0.063 Uiso calc R 1 1
H H19B 0.0069 0.4697 0.0900 0.063 Uiso calc R 1 1
C C20 0.1351(4) 0.2988(3) 0.1811(3) 0.0665(11) Uani d . 1 1
H H20A 0.2216 0.3256 0.1745 0.100 Uiso calc R 1 1
H H20B 0.1345 0.2437 0.1253 0.100 Uiso calc R 1 1
H H20C 0.1322 0.2477 0.2537 0.100 Uiso calc R 1 1
C C21 -0.0122(4) 0.4581(3) 0.3641(2) 0.0540(10) Uani d . 1 1
H H21A 0.0738 0.3814 0.3828 0.065 Uiso calc R 1 1
H H21B -0.0133 0.5247 0.4115 0.065 Uiso calc R 1 1
C C22 -0.1422(4) 0.4113(3) 0.3886(3) 0.0682(11) Uani d . 1 1
H H22A -0.2266 0.4813 0.3576 0.102 Uiso calc R 1 1
H H22B -0.1528 0.3915 0.4678 0.102 Uiso calc R 1 1
H H22C -0.1308 0.3309 0.3563 0.102 Uiso calc R 1 1
C C23 0.1134(4) 0.5863(3) 0.2317(3) 0.0610(10) Uani d . 1 1
H H23A 0.2065 0.5175 0.2461 0.073 Uiso calc R 1 1
H H23B 0.1003 0.6470 0.2864 0.073 Uiso calc R 1 1
C C24 0.1133(4) 0.6654(3) 0.1169(3) 0.0888(14) Uani d . 1 1
H H24A 0.1553 0.6039 0.0653 0.133 Uiso calc R 1 1
H H24B 0.1687 0.7271 0.1177 0.133 Uiso calc R 1 1
H H24C 0.0157 0.7158 0.0943 0.133 Uiso calc R 1 1

loop_
_atom_site_aniso_label
_atom_site_aniso_U_11
_atom_site_aniso_U_22
_atom_site_aniso_U_33
_atom_site_aniso_U_12
_atom_site_aniso_U_13
_atom_site_aniso_U_23
Ni1 0.0395(3) 0.0407(3) 0.0519(3) 0.00054(19) -0.0017(2) -0.00464(19)
N1 0.0343(17) 0.0376(15) 0.0459(16) -0.0028(13) 0.0006(13) 0.0007(12)
N2 0.053(2) 0.0496(18) 0.0560(18) -0.0058(15) -0.0135(15) -0.0033(15)
N3 0.0405(18) 0.0402(16) 0.0472(16) -0.0037(13) 0.0045(13) -0.0059(13)
N4 0.048(2) 0.0550(18) 0.0605(19) -0.0047(15) -0.0020(15) -0.0174(15)
N5 0.0418(18) 0.0368(15) 0.0408(15) 0.0009(13) -0.0014(13) -0.0056(12)
O1 0.0382(15) 0.0431(13) 0.0675(15) 0.0068(11) -0.0067(12) -0.0138(12)
O2 0.0469(16) 0.0497(14) 0.0663(15) 0.0053(11) -0.0157(12) -0.0144(12)
O3 0.076(2) 0.0643(16) 0.0637(16) -0.0127(14) -0.0219(14) -0.0005(13)
O4 0.0473(16) 0.0564(15) 0.0625(15) 0.0146(12) -0.0102(12) -0.0191(12)
O5 0.0477(16) 0.0546(14) 0.0645(15) 0.0094(11) -0.0120(12) -0.0185(12)
O6 0.0517(17) 0.0601(16) 0.0826(17) -0.0024(13) 0.0047(13) -0.0284(13)
C1 0.041(2) 0.0376(19) 0.0425(19) -0.0127(16) 0.0075(16) 0.0012(15)
C2 0.045(2) 0.0396(19) 0.046(2) -0.0074(17) 0.0006(17) 0.0005(16)
C3 0.065(3) 0.049(2) 0.044(2) -0.021(2) -0.0001(19) 0.0026(17)
C4 0.057(3) 0.045(2) 0.051(2) -0.0197(19) 0.0041(19) -0.0045(17)
C5 0.050(2) 0.040(2) 0.046(2) -0.0150(17) 0.0103(17) -0.0019(16)
C6 0.061(3) 0.050(2) 0.063(2) -0.0125(19) 0.0074(19) -0.0091(19)
C7 0.075(3) 0.053(2) 0.081(3) -0.014(2) 0.018(2) -0.023(2)
C8 0.101(4) 0.059(3) 0.066(3) -0.032(3) 0.019(2) -0.025(2)
C9 0.082(3) 0.059(2) 0.061(2) -0.026(2) -0.001(2) -0.010(2)
C10 0.039(2) 0.0417(19) 0.0413(19) -0.0121(16) 0.0048(16) 0.0023(15)
C11 0.030(2) 0.0423(19) 0.054(2) -0.0033(16) 0.0000(16) -0.0046(16)
C12 0.041(2) 0.049(2) 0.050(2) -0.0132(18) 0.0045(17) -0.0035(17)
C13 0.037(2) 0.0432(19) 0.047(2) -0.0165(16) 0.0085(16) -0.0050(16)
C14 0.037(2) 0.0403(19) 0.0421(19) -0.0099(16) 0.0031(16) 0.0019(15)
C15 0.046(2) 0.050(2) 0.053(2) -0.0090(17) -0.0026(18) -0.0075(17)
C16 0.043(2) 0.052(2) 0.066(2) -0.0035(17) -0.0082(19) -0.0031(19)
C17 0.049(3) 0.064(2) 0.062(2) -0.022(2) -0.0099(19) -0.0009(19)
C18 0.048(2) 0.058(2) 0.057(2) -0.0200(19) 0.0050(19) -0.0147(18)
C19 0.060(2) 0.048(2) 0.043(2) -0.0036(18) -0.0016(17) -0.0101(16)
C20 0.063(3) 0.050(2) 0.083(3) -0.0069(19) 0.021(2) -0.0266(19)
C21 0.069(3) 0.050(2) 0.0364(19) -0.0085(19) -0.0028(18) -0.0075(16)
C22 0.064(3) 0.060(2) 0.073(2) -0.013(2) 0.020(2) -0.0048(19)
C23 0.052(3) 0.053(2) 0.082(3) -0.0187(19) 0.014(2) -0.020(2)
C24 0.076(3) 0.060(2) 0.111(3) -0.012(2) 0.038(3) 0.014(2)

loop_
_atom_type_symbol
_atom_type_description
_atom_type_scat_dispersion_real
_atom_type_scat_dispersion_imag
_atom_type_scat_source
C C 0.0033 0.0016 'International Tables Vol C Tables 4.2.6.8 and 6.1.1.4'
H H 0.0000 0.0000 'International Tables Vol C Tables 4.2.6.8 and 6.1.1.4'
N N 0.0061 0.0033 'International Tables Vol C Tables 4.2.6.8 and 6.1.1.4'
O O 0.0106 0.0060 'International Tables Vol C Tables 4.2.6.8 and 6.1.1.4'
Ni Ni 0.3393 1.1124 'International Tables Vol C Tables 4.2.6.8 and 6.1.1.4'

loop_
_geom_angle_atom_site_label_1
_geom_angle_atom_site_label_2
_geom_angle_atom_site_label_3
_geom_angle
O2 Ni1 N3 169.62(10)
O2 Ni1 O5 76.52(9)
N3 Ni1 O5 93.23(10)
O2 Ni1 N1 93.68(10)
N3 Ni1 N1 96.61(11)
O5 Ni1 N1 170.02(11)
C1 N1 O1 114.7(2)
C1 N1 Ni1 123.1(2)
O1 N1 Ni1 122.17(19)
C2 N2 O2 117.2(3)
C10 N3 O4 113.8(2)
C10 N3 Ni1 123.9(2)
O4 N3 Ni1 122.29(19)
C11 N4 O5 117.1(3)
C23 N5 C19 114.3(2)
C23 N5 C21 110.4(2)
C19 N5 C21 112.9(2)
C23 N5 H5 106.2
C19 N5 H5 106.2
C21 N5 H5 106.2
N1 O1 H4 101.0(14)
N2 O2 Ni1 132.04(17)
N3 O4 H4 101.0(15)
N4 O5 Ni1 131.86(18)
N1 C1 C2 124.2(3)
N1 C1 C5 128.6(3)
C2 C1 C5 107.2(3)
N2 C2 C1 129.7(3)
N2 C2 C3 121.4(3)
C1 C2 C3 108.9(3)
O3 C3 C2 128.3(3)
O3 C3 C4 126.1(3)
C2 C3 C4 105.6(3)
C9 C4 C5 121.5(3)
C9 C4 C3 128.8(3)
C5 C4 C3 109.7(3)
C6 C5 C4 119.8(3)
C6 C5 C1 131.6(3)
C4 C5 C1 108.6(3)
C7 C6 C5 117.6(3)
C7 C6 H6 121.2
C5 C6 H6 121.2
C6 C7 C8 122.6(4)
C6 C7 H7 118.7
C8 C7 H7 118.7
C7 C8 C9 120.1(3)
C7 C8 H8 120.0
C9 C8 H8 120.0
C4 C9 C8 118.3(3)
C4 C9 H9 120.9
C8 C9 H9 120.9
N3 C10 C11 124.0(3)
N3 C10 C14 129.0(3)
C11 C10 C14 107.0(3)
N4 C11 C10 129.9(3)
N4 C11 C12 121.1(3)
C10 C11 C12 109.1(3)
O6 C12 C13 126.9(3)
O6 C12 C11 128.3(3)
C13 C12 C11 104.8(3)
C18 C13 C14 121.3(3)
C18 C13 C12 128.1(3)
C14 C13 C12 110.6(3)
C15 C14 C13 119.3(3)
C15 C14 C10 132.2(3)
C13 C14 C10 108.5(3)
C16 C15 C14 118.5(3)
C16 C15 H15 120.7
C14 C15 H15 120.7
C15 C16 C17 122.0(3)
C15 C16 H16 119.0
C17 C16 H16 119.0
C18 C17 C16 119.5(3)
C18 C17 H17 120.2
C16 C17 H17 120.2
C13 C18 C17 119.3(3)
C13 C18 H18 120.3
C17 C18 H18 120.3
C20 C19 N5 114.8(2)
C20 C19 H19A 108.6
N5 C19 H19A 108.6
C20 C19 H19B 108.6
N5 C19 H19B 108.6
H19A C19 H19B 107.6
C19 C20 H20A 109.5
C19 C20 H20B 109.5
H20A C20 H20B 109.5
C19 C20 H20C 109.5
H20A C20 H20C 109.5
H20B C20 H20C 109.5
C22 C21 N5 113.8(3)
C22 C21 H21A 108.8
N5 C21 H21A 108.8
C22 C21 H21B 108.8
N5 C21 H21B 108.8
H21A C21 H21B 107.7
C21 C22 H22A 109.5
C21 C22 H22B 109.5
H22A C22 H22B 109.5
C21 C22 H22C 109.5
H22A C22 H22C 109.5
H22B C22 H22C 109.5
N5 C23 C24 112.1(3)
N5 C23 H23A 109.2
C24 C23 H23A 109.2
N5 C23 H23B 109.2
C24 C23 H23B 109.2
H23A C23 H23B 107.9
C23 C24 H24A 109.5
C23 C24 H24B 109.5
H24A C24 H24B 109.5
C23 C24 H24C 109.5
H24A C24 H24C 109.5
H24B C24 H24C 109.5

loop_
_geom_bond_atom_site_label_1
_geom_bond_atom_site_label_2
_geom_bond_distance
_geom_bond_publ_flag
Ni1 O2 1.849(2) y
Ni1 N3 1.872(3) y
Ni1 O5 1.875(2) y
Ni1 N1 1.883(2) y
N1 C1 1.298(3) ?
N1 O1 1.345(3) ?
N2 C2 1.294(4) ?
N2 O2 1.322(3) ?
N3 C10 1.295(3) ?
N3 O4 1.350(3) ?
N4 C11 1.287(3) ?
N4 O5 1.320(3) ?
N5 C23 1.491(4) ?
N5 C19 1.496(3) ?
N5 C21 1.499(3) ?
N5 H5 0.9100 ?
O1 H4 1.19(3) ?
O3 C3 1.217(4) ?
O4 H4 1.18(3) ?
O6 C12 1.213(3) ?
C1 C2 1.436(4) ?
C1 C5 1.477(4) ?
C2 C3 1.473(4) ?
C3 C4 1.477(4) ?
C4 C9 1.371(4) ?
C4 C5 1.399(4) ?
C5 C6 1.385(4) ?
C6 C7 1.372(4) ?
C6 H6 0.9300 ?
C7 C8 1.373(5) ?
C7 H7 0.9300 ?
C8 C9 1.380(4) ?
C8 H8 0.9300 ?
C9 H9 0.9300 ?
C10 C11 1.446(4) ?
C10 C14 1.473(4) ?
C11 C12 1.485(4) ?
C12 C13 1.469(4) ?
C13 C18 1.366(4) ?
C13 C14 1.402(4) ?
C14 C15 1.388(4) ?
C15 C16 1.374(4) ?
C15 H15 0.9300 ?
C16 C17 1.383(4) ?
C16 H16 0.9300 ?
C17 C18 1.379(4) ?
C17 H17 0.9300 ?
C18 H18 0.9300 ?
C19 C20 1.495(4) ?
C19 H19A 0.9700 ?
C19 H19B 0.9700 ?
C20 H20A 0.9600 ?
C20 H20B 0.9600 ?
C20 H20C 0.9600 ?
C21 C22 1.490(4) ?
C21 H21A 0.9700 ?
C21 H21B 0.9700 ?
C22 H22A 0.9600 ?
C22 H22B 0.9600 ?
C22 H22C 0.9600 ?
C23 C24 1.505(4) ?
C23 H23A 0.9700 ?
C23 H23B 0.9700 ?
C24 H24A 0.9600 ?
C24 H24B 0.9600 ?
C24 H24C 0.9600 ?

loop_
_geom_hbond_atom_site_label_D
_geom_hbond_atom_site_label_H
_geom_hbond_atom_site_label_A
_geom_hbond_site_symmetry_A
_geom_hbond_distance_DH
_geom_hbond_distance_HA
_geom_hbond_distance_DA
_geom_hbond_angle_DHA
N5 H5 O5 2_566 0.91 1.94 2.815(3) 160.3
N5 H5 O2 2_566 0.91 2.21 2.903(3) 132.3
O4 H4 O1 . 1.18(3) 1.19(3) 2.363(3) 177(3)
O4 H4 N1 . 1.18(3) 1.96(3) 2.904(3) 134(2)

loop_
_geom_torsion_atom_site_label_1
_geom_torsion_atom_site_label_2
_geom_torsion_atom_site_label_3
_geom_torsion_atom_site_label_4
_geom_torsion
O2 Ni1 N1 C1 -2.3(2)
N3 Ni1 N1 C1 179.0(2)
O5 Ni1 N1 C1 8.5(7)
O2 Ni1 N1 O1 -180.0(2)
N3 Ni1 N1 O1 1.3(2)
O5 Ni1 N1 O1 -169.2(5)
O2 Ni1 N3 C10 8.2(7)
O5 Ni1 N3 C10 -0.6(3)
N1 Ni1 N3 C10 -179.0(2)
O2 Ni1 N3 O4 -170.4(5)
O5 Ni1 N3 O4 -179.2(2)
N1 Ni1 N3 O4 2.5(2)
C2 N2 O2 Ni1 2.3(4)
N3 Ni1 O2 N2 172.0(5)
O5 Ni1 O2 N2 -179.0(3)
N1 Ni1 O2 N2 -0.9(3)
C11 N4 O5 Ni1 -1.4(4)
O2 Ni1 O5 N4 -177.7(3)
N3 Ni1 O5 N4 0.7(3)
N1 Ni1 O5 N4 171.3(5)
O1 N1 C1 C2 -178.1(3)
Ni1 N1 C1 C2 4.1(4)
O1 N1 C1 C5 0.5(4)
Ni1 N1 C1 C5 -177.4(2)
O2 N2 C2 C1 -0.8(5)
O2 N2 C2 C3 179.7(3)
N1 C1 C2 N2 -2.6(5)
C5 C1 C2 N2 178.6(3)
N1 C1 C2 C3 177.0(3)
C5 C1 C2 C3 -1.9(3)
N2 C2 C3 O3 2.3(6)
C1 C2 C3 O3 -177.4(3)
N2 C2 C3 C4 -179.0(3)
C1 C2 C3 C4 1.4(3)
O3 C3 C4 C9 -1.3(6)
C2 C3 C4 C9 179.9(3)
O3 C3 C4 C5 178.4(3)
C2 C3 C4 C5 -0.3(4)
C9 C4 C5 C6 -0.7(5)
C3 C4 C5 C6 179.5(3)
C9 C4 C5 C1 179.0(3)
C3 C4 C5 C1 -0.8(4)
N1 C1 C5 C6 2.6(6)
C2 C1 C5 C6 -178.7(3)
N1 C1 C5 C4 -177.1(3)
C2 C1 C5 C4 1.7(3)
C4 C5 C6 C7 0.3(5)
C1 C5 C6 C7 -179.3(3)
C5 C6 C7 C8 0.8(5)
C6 C7 C8 C9 -1.6(6)
C5 C4 C9 C8 0.0(5)
C3 C4 C9 C8 179.7(3)
C7 C8 C9 C4 1.2(5)
O4 N3 C10 C11 180.0(2)
Ni1 N3 C10 C11 1.3(4)
O4 N3 C10 C14 -1.6(4)
Ni1 N3 C10 C14 179.8(2)
O5 N4 C11 C10 2.0(5)
O5 N4 C11 C12 -179.8(3)
N3 C10 C11 N4 -2.2(5)
C14 C10 C11 N4 179.1(3)
N3 C10 C11 C12 179.5(3)
C14 C10 C11 C12 0.8(3)
N4 C11 C12 O6 3.0(5)
C10 C11 C12 O6 -178.5(3)
N4 C11 C12 C13 -178.5(3)
C10 C11 C12 C13 0.0(3)
O6 C12 C13 C18 -0.2(6)
C11 C12 C13 C18 -178.7(3)
O6 C12 C13 C14 177.7(3)
C11 C12 C13 C14 -0.9(3)
C18 C13 C14 C15 -0.8(4)
C12 C13 C14 C15 -178.9(3)
C18 C13 C14 C10 179.4(3)
C12 C13 C14 C10 1.4(3)
N3 C10 C14 C15 0.3(5)
C11 C10 C14 C15 179.0(3)
N3 C10 C14 C13 -179.9(3)
C11 C10 C14 C13 -1.3(3)
C13 C14 C15 C16 0.1(4)
C10 C14 C15 C16 179.8(3)
C14 C15 C16 C17 0.0(5)
C15 C16 C17 C18 0.6(5)
C14 C13 C18 C17 1.5(5)
C12 C13 C18 C17 179.2(3)
C16 C17 C18 C13 -1.4(5)
C23 N5 C19 C20 66.2(3)
C21 N5 C19 C20 -61.0(4)
C23 N5 C21 C22 169.6(3)
C19 N5 C21 C22 -61.1(3)
C19 N5 C23 C24 59.2(3)
C21 N5 C23 C24 -172.3(2)
